data_1560922
loop_
_publ_author_name
'Cramer, Alisha J.'
'Cole, Jacqueline M.'

_publ_section_title
;
 Host-guest prospects of neodymium and gadolinium ultraphosphate
 frameworks for nuclear waste storage: Multi-temperature topological
 analysis of nanoporous cages in RP5O14
;
_journal_name_full 'Journal of Solid State Chemistry'
_journal_page_first 250
_journal_page_last 257
_journal_paper_doi 10.1016/j.jssc.2018.07.020
_journal_volume 266
_journal_year 2018
_chemical_formula_sum 'Gd O14 P5'
_chemical_formula_weight 536.10
_space_group_IT_number 53
_space_group_name_Hall '-P 2ac 2'
_space_group_name_H-M_alt 'P m n a'
_symmetry_cell_setting orthorhombic
_symmetry_space_group_name_H-M 'P m n a'
_atom_sites_solution_hydrogens none
_atom_sites_solution_primary direct
_atom_sites_solution_secondary difmap
_audit_creation_method SHELXL-97
_cell_angle_alpha 90.00
_cell_angle_beta 90.00
_cell_angle_gamma 90.00
_cell_formula_units_Z 4
_cell_length_a 12.980(3)
_cell_length_b 8.6980(17)
_cell_length_c 8.9480(18)
_cell_measurement_reflns_used 512
_cell_measurement_temperature 460(2)
_cell_measurement_theta_max 28.28
_cell_measurement_theta_min 2.0
_cell_volume 1010.2(4)
_computing_cell_refinement
;
Rigaku CrystalClear-SM Expert 2.0
;
_computing_data_collection 'Rigaku CrystalClear-SM Expert 2.0'
_computing_data_reduction
;
Rigaku CrystalClear-SM Expert 2.0
;
_computing_molecular_graphics
;
SHELXTL-PLUS (Sheldrick, 1995)
;
_computing_publication_material 'SHELXL-97 (Sheldrick, 1997)'
_computing_structure_refinement 'SHELXL-97 (Sheldrick, 1997)'
_computing_structure_solution 'SHELXS-97 (Sheldrick, 1990)'
_diffrn_ambient_temperature 460(2)
_diffrn_measured_fraction_theta_full 0.836
_diffrn_measured_fraction_theta_max 0.836
_diffrn_measurement_device_type 'Rigaku Saturn 724+ CCD'
_diffrn_measurement_method '\w scans'
_diffrn_radiation_monochromator graphite
_diffrn_radiation_source 'fine-focus sealed tube'
_diffrn_radiation_type MoK\a
_diffrn_radiation_wavelength 0.71073
_diffrn_reflns_av_R_equivalents 0.0379
_diffrn_reflns_av_sigmaI/netI 0.0240
_diffrn_reflns_limit_h_max 17
_diffrn_reflns_limit_h_min -17
_diffrn_reflns_limit_k_max 6
_diffrn_reflns_limit_k_min -11
_diffrn_reflns_limit_l_max 12
_diffrn_reflns_limit_l_min -6
_diffrn_reflns_number 3714
_diffrn_reflns_theta_full 30.77
_diffrn_reflns_theta_max 30.77
_diffrn_reflns_theta_min 3.27
_diffrn_standards_decay_% 0
_diffrn_standards_interval_count 0
_diffrn_standards_interval_time 0
_diffrn_standards_number 0
_exptl_absorpt_coefficient_mu 7.446
_exptl_absorpt_correction_T_max 0.105
_exptl_absorpt_correction_T_min 0.069
_exptl_absorpt_correction_type empirical
_exptl_absorpt_process_details
;
T. Higashi, ABSCOR, empirical absorption correction
;
_exptl_crystal_colour colourless
_exptl_crystal_density_diffrn 3.525
_exptl_crystal_density_method 'not measured'
_exptl_crystal_description block
_exptl_crystal_F_000 1004
_exptl_crystal_size_max 0.4
_exptl_crystal_size_mid 0.4
_exptl_crystal_size_min 0.3
_refine_diff_density_max 1.527
_refine_diff_density_min -1.253
_refine_diff_density_rms 0.222
_refine_ls_extinction_coef 0.0157(8)
_refine_ls_extinction_expression Fc^*^=kFc[1+0.001xFc^2^\l^3^/sin(2\q)]^-1/4^
_refine_ls_extinction_method SHELXL
_refine_ls_goodness_of_fit_ref 1.227
_refine_ls_hydrogen_treatment none
_refine_ls_matrix_type full
_refine_ls_number_parameters 99
_refine_ls_number_reflns 1379
_refine_ls_number_restraints 0
_refine_ls_restrained_S_all 1.227
_refine_ls_R_factor_all 0.0254
_refine_ls_R_factor_gt 0.0253
_refine_ls_shift/su_max 0.001
_refine_ls_shift/su_mean 0.000
_refine_ls_structure_factor_coef Fsqd
_refine_ls_weighting_details 'calc w=1/[\s^2^(Fo^2^)+(0.0338P)^2^+2.0919P] where P=(Fo^2^+2Fc^2^)/3'
_refine_ls_weighting_scheme calc
_refine_ls_wR_factor_gt 0.0665
_refine_ls_wR_factor_ref 0.0666
_reflns_number_gt 1374
_reflns_number_total 1379
_reflns_threshold_expression >2sigma(I)
_cod_data_source_file 2gd460i3-2a.cif
_cod_data_source_block 2gd460i3-2a
_cod_original_cell_volume 1010.2(3)
_cod_original_sg_symbol_H-M Pmna
_cod_database_code 1560922

loop_
_symmetry_equiv_pos_as_xyz
'x, y, z'
'-x+1/2, -y, z+1/2'
'-x+1/2, y, -z+1/2'
'x, -y, -z'
'-x, -y, -z'
'x-1/2, y, -z-1/2'
'x-1/2, -y, z-1/2'
'-x, y, z'

loop_
_atom_site_label
_atom_site_type_symbol
_atom_site_fract_x
_atom_site_fract_y
_atom_site_fract_z
_atom_site_U_iso_or_equiv
_atom_site_adp_type
_atom_site_occupancy
_atom_site_symmetry_multiplicity
_atom_site_calc_flag
_atom_site_refinement_flags
_atom_site_disorder_assembly
_atom_site_disorder_group
Gd1 Gd 0.5000 0.22297(2) 0.18982(2) 0.01046(12) Uani 1 2 d S . .
P1 P 0.66490(6) -0.26339(9) 0.45102(9) 0.01112(17) Uani 1 1 d . . .
P2 P 0.5000 -0.18507(14) 0.24491(12) 0.0108(2) Uani 1 2 d S . .
P3 P 0.29795(8) 0.0000 0.0000 0.0121(2) Uani 1 2 d S . .
P4 P 0.32763(8) 0.5000 0.0000 0.0108(2) Uani 1 2 d S . .
O1 O 0.5000 -0.0315(5) 0.3119(3) 0.0192(7) Uani 1 2 d S . .
O2 O 0.5941(2) -0.2850(3) 0.3118(3) 0.0190(6) Uani 1 1 d . . .
O3 O 0.6131(2) 0.2724(3) 0.4044(3) 0.0254(6) Uani 1 1 d . . .
O4 O 0.3830(2) 0.4189(3) 0.1192(3) 0.0211(5) Uani 1 1 d . . .
O5 O 0.7473(2) -0.3873(3) 0.4171(3) 0.0235(5) Uani 1 1 d . . .
O6 O 0.2189(2) -0.1093(3) 0.0863(3) 0.0262(6) Uani 1 1 d . . .
O7 O 0.35189(19) 0.0868(3) 0.1168(3) 0.0229(5) Uani 1 1 d . . .
O8 O 0.5000 0.2101(5) -0.0824(4) 0.0232(8) Uani 1 2 d S . .

loop_
_atom_site_aniso_label
_atom_site_aniso_U_11
_atom_site_aniso_U_22
_atom_site_aniso_U_33
_atom_site_aniso_U_23
_atom_site_aniso_U_13
_atom_site_aniso_U_12
Gd1 0.01158(14) 0.00982(17) 0.00999(15) 0.00012(6) 0.000 0.000
P1 0.0117(4) 0.0103(4) 0.0113(4) -0.0001(2) -0.0004(3) 0.0010(3)
P2 0.0124(4) 0.0111(5) 0.0089(4) 0.0010(4) 0.000 0.000
P3 0.0113(4) 0.0092(5) 0.0158(5) 0.0001(4) 0.000 0.000
P4 0.0106(4) 0.0085(5) 0.0132(4) -0.0004(4) 0.000 0.000
O1 0.0247(18) 0.0127(19) 0.0202(17) 0.0004(11) 0.000 0.000
O2 0.0155(12) 0.0181(16) 0.0233(14) -0.0061(8) -0.0070(8) 0.0049(8)
O3 0.0302(14) 0.0308(15) 0.0151(12) 0.0007(9) -0.0103(11) -0.0042(11)
O4 0.0253(11) 0.0171(12) 0.0209(10) 0.0026(9) -0.0051(9) 0.0089(10)
O5 0.0246(12) 0.0289(14) 0.0170(10) 0.0014(10) 0.0011(9) 0.0169(11)
O6 0.0353(14) 0.0208(14) 0.0225(11) -0.0065(10) 0.0106(10) -0.0145(11)
O7 0.0209(11) 0.0224(13) 0.0253(12) -0.0037(10) -0.0058(9) -0.0065(10)
O8 0.033(2) 0.027(2) 0.0090(14) 0.0001(13) 0.000 0.000

loop_
_atom_type_symbol
_atom_type_description
_atom_type_scat_dispersion_real
_atom_type_scat_dispersion_imag
_atom_type_scat_source
O O 0.0106 0.0060 'International Tables Vol C Tables 4.2.6.8 and 6.1.1.4'
P P 0.1023 0.0942 'International Tables Vol C Tables 4.2.6.8 and 6.1.1.4'
Gd Gd -0.1653 3.9035 'International Tables Vol C Tables 4.2.6.8 and 6.1.1.4'

loop_
_geom_angle_atom_site_label_1
_geom_angle_atom_site_label_2
_geom_angle_atom_site_label_3
_geom_angle
_geom_angle_site_symmetry_1
_geom_angle_site_symmetry_3
O7 Gd1 O7 109.75(13) . 8_655
O7 Gd1 O4 144.36(9) . 8_655
O7 Gd1 O4 76.34(10) 8_655 8_655
O7 Gd1 O4 76.34(10) . .
O7 Gd1 O4 144.36(9) 8_655 .
O4 Gd1 O4 79.76(13) 8_655 .
O7 Gd1 O8 72.49(8) . .
O7 Gd1 O8 72.49(8) 8_655 .
O4 Gd1 O8 76.49(9) 8_655 .
O4 Gd1 O8 76.49(9) . .
O7 Gd1 O3 142.62(10) . .
O7 Gd1 O3 79.43(10) 8_655 .
O4 Gd1 O3 72.51(9) 8_655 .
O4 Gd1 O3 117.79(9) . .
O8 Gd1 O3 142.13(8) . .
O7 Gd1 O3 79.43(10) . 8_655
O7 Gd1 O3 142.62(10) 8_655 8_655
O4 Gd1 O3 117.79(9) 8_655 8_655
O4 Gd1 O3 72.51(9) . 8_655
O8 Gd1 O3 142.13(8) . 8_655
O3 Gd1 O3 73.44(15) . 8_655
O7 Gd1 O1 70.80(8) . .
O7 Gd1 O1 70.80(8) 8_655 .
O4 Gd1 O1 139.76(7) 8_655 .
O4 Gd1 O1 139.76(7) . .
O8 Gd1 O1 113.63(12) . .
O3 Gd1 O1 79.10(9) . .
O3 Gd1 O1 79.10(9) 8_655 .
O3 P1 O5 117.02(16) 4_556 .
O3 P1 O6 116.48(17) 4_556 6_656
O5 P1 O6 104.35(17) . 6_656
O3 P1 O2 115.44(18) 4_556 .
O5 P1 O2 99.61(15) . .
O6 P1 O2 101.45(15) 6_656 .
O1 P2 O8 122.7(2) . 5_655
O1 P2 O2 109.85(13) . .
O8 P2 O2 106.69(14) 5_655 .
O1 P2 O2 109.85(13) . 8_655
O8 P2 O2 106.69(14) 5_655 8_655
O2 P2 O2 98.3(2) . 8_655
O7 P3 O7 123.0(2) . 4
O7 P3 O6 105.55(14) . .
O7 P3 O6 110.17(15) 4 .
O7 P3 O6 110.17(15) . 4
O7 P3 O6 105.55(14) 4 4
O6 P3 O6 100.1(2) . 4
O4 P4 O4 121.3(2) . 4_565
O4 P4 O5 111.04(15) . 7
O4 P4 O5 105.97(13) 4_565 7
O4 P4 O5 105.97(13) . 6_566
O4 P4 O5 111.04(15) 4_565 6_566
O5 P4 O5 99.3(2) 7 6_566
P2 O1 Gd1 129.58(18) . .
P1 O2 P2 132.65(17) . .
P1 O3 Gd1 163.55(18) 4_556 .
P4 O4 Gd1 148.68(15) . .
P1 O5 P4 141.28(17) . 6_646
P1 O6 P3 134.50(17) 6_556 .
P3 O7 Gd1 147.94(16) . .
P2 O8 Gd1 174.1(3) 5_655 .

loop_
_geom_bond_atom_site_label_1
_geom_bond_atom_site_label_2
_geom_bond_distance
_geom_bond_site_symmetry_2
Gd1 O7 2.351(2) .
Gd1 O7 2.351(2) 8_655
Gd1 O4 2.369(2) 8_655
Gd1 O4 2.369(2) .
Gd1 O8 2.439(4) .
Gd1 O3 2.455(3) .
Gd1 O3 2.455(3) 8_655
Gd1 O1 2.468(4) .
P1 O3 1.460(3) 4_556
P1 O5 1.548(3) .
P1 O6 1.549(3) 6_656
P1 O2 1.560(3) .
P2 O1 1.464(4) .
P2 O8 1.470(4) 5_655
P2 O2 1.614(3) .
P2 O2 1.614(3) 8_655
P3 O7 1.467(2) .
P3 O7 1.467(2) 4
P3 O6 1.598(3) .
P3 O6 1.598(3) 4
P4 O4 1.467(2) .
P4 O4 1.467(2) 4_565
P4 O5 1.612(3) 7
P4 O5 1.612(3) 6_566
O3 P1 1.460(3) 4_556
O5 P4 1.612(3) 6_646
O6 P1 1.549(3) 6_556
O8 P2 1.470(4) 5_655

_cod_database_fobs_code 1560922
